data_7220512
loop_
_publ_author_name
'Pfeiffer, Constance R.'
'Fowler, Drew A.'
'Atwood, Jerry L.'

_publ_section_title
;
 Establishing trends based on solvent system changes in cocrystals
 containing pyrogallol[4]arenes and fluorescent probes rhodamine B and
 pyronin Y
;
_journal_issue 24
_journal_name_full CrystEngComm
_journal_page_first 4475
_journal_paper_doi 10.1039/C5CE00771B
_journal_volume 17
_journal_year 2015
_chemical_formula_moiety 'C32 H32 O12, C28 H30 O3 N2, 3(C2 H6 O1)'
_chemical_formula_sum 'C66 H80 N2 O18'
_chemical_formula_weight 1189.32
_chemical_name_common 'C-methylpyrogallol[4]arene with rhodamine B'
_space_group_IT_number 2
_symmetry_cell_setting triclinic
_symmetry_Int_Tables_number 2
_symmetry_space_group_name_Hall '-P 1'
_symmetry_space_group_name_H-M 'P -1'
_atom_sites_solution_hydrogens geom
_atom_sites_solution_primary direct
_atom_sites_solution_secondary difmap
_audit_creation_method SHELXL-97
_audit_update_record
;
2014-07-07 deposited with the CCDC.
2015-05-14 downloaded from the CCDC.
;
_cell_angle_alpha 80.8070(10)
_cell_angle_beta 75.3540(10)
_cell_angle_gamma 79.9110(10)
_cell_formula_units_Z 2
_cell_length_a 12.6309(14)
_cell_length_b 15.1204(17)
_cell_length_c 16.9812(19)
_cell_measurement_reflns_used 9911
_cell_measurement_temperature 173(2)
_cell_measurement_theta_max 27.4
_cell_measurement_theta_min 2.3
_cell_volume 3066.5(6)
_computing_cell_refinement 'APEX2 (Bruker AXS, 2008)'
_computing_data_collection 'APEX2 (Bruker AXS, 2008)'
_computing_data_reduction 'APEX2 (Bruker AXS, 2008)'
_computing_molecular_graphics 'X-SEED, Barbour, 2001'
_computing_publication_material 'CIFTAB (Sheldrick, 2013)'
_computing_structure_refinement 'SHELXL-1997 (Sheldrick, 1997)'
_computing_structure_solution 'SHELXS-1997 (Sheldrick, 1997)'
_diffrn_ambient_temperature 173(2)
_diffrn_measured_fraction_theta_full 0.978
_diffrn_measured_fraction_theta_max 0.978
_diffrn_measurement_device_type 'Bruker APEXII CCD area detector'
_diffrn_measurement_method 'omega scans'
_diffrn_radiation_monochromator graphite
_diffrn_radiation_type MoK\a
_diffrn_radiation_wavelength 0.71073
_diffrn_reflns_av_R_equivalents 0.0229
_diffrn_reflns_av_sigmaI/netI 0.0305
_diffrn_reflns_limit_h_max 16
_diffrn_reflns_limit_h_min -16
_diffrn_reflns_limit_k_max 19
_diffrn_reflns_limit_k_min -19
_diffrn_reflns_limit_l_max 21
_diffrn_reflns_limit_l_min -21
_diffrn_reflns_number 35754
_diffrn_reflns_theta_full 27.55
_diffrn_reflns_theta_max 27.55
_diffrn_reflns_theta_min 1.38
_diffrn_source 'fine-focus sealed tube'
_diffrn_standards_decay_% 0.0
_exptl_absorpt_coefficient_mu 0.093
_exptl_absorpt_correction_T_max 0.99
_exptl_absorpt_correction_T_min 0.90
_exptl_absorpt_correction_type multi-scan
_exptl_absorpt_process_details
;
 Data were corrected for decay and absorption using the program SADABS 
 (Sheldrick, G. M. (2003). SADABS. Version 2.10. University of
 G\"ottingen, Germany).
;
_exptl_crystal_colour pink
_exptl_crystal_density_diffrn 1.288
_exptl_crystal_density_method 'not measured'
_exptl_crystal_description prism
_exptl_crystal_F_000 1268
_exptl_crystal_size_max 0.12
_exptl_crystal_size_mid 0.12
_exptl_crystal_size_min 0.11
_refine_diff_density_max 0.824
_refine_diff_density_min -0.671
_refine_diff_density_rms 0.057
_refine_ls_extinction_method none
_refine_ls_goodness_of_fit_ref 1.037
_refine_ls_hydrogen_treatment constr
_refine_ls_matrix_type full
_refine_ls_number_parameters 814
_refine_ls_number_reflns 13842
_refine_ls_number_restraints 42
_refine_ls_restrained_S_all 1.044
_refine_ls_R_factor_all 0.0814
_refine_ls_R_factor_gt 0.0583
_refine_ls_shift/su_max 0.000
_refine_ls_shift/su_mean 0.000
_refine_ls_structure_factor_coef Fsqd
_refine_ls_weighting_details 'calc w=1/[\s^2^(Fo^2^)+(0.0848P)^2^+2.2112P] where P=(Fo^2^+2Fc^2^)/3'
_refine_ls_weighting_scheme calc
_refine_ls_wR_factor_gt 0.1574
_refine_ls_wR_factor_ref 0.1774
_reflns_number_gt 10072
_reflns_number_total 13842
_reflns_threshold_expression >2sigma(I)
_cod_data_source_file c5ce00771b1.cif
_cod_data_source_block 2cp33k
_cod_depositor_comments 'Adding full bibliography for 7220511--7220518.cif.'
_cod_database_code 7220512

loop_
_symmetry_equiv_pos_as_xyz
'x, y, z'
'-x, -y, -z'

loop_
_atom_site_label
_atom_site_type_symbol
_atom_site_fract_x
_atom_site_fract_y
_atom_site_fract_z
_atom_site_U_iso_or_equiv
_atom_site_adp_type
_atom_site_occupancy
_atom_site_symmetry_multiplicity
_atom_site_calc_flag
_atom_site_refinement_flags
_atom_site_disorder_assembly
_atom_site_disorder_group
O6 O 0.37640(12) 0.80294(10) 0.24099(10) 0.0304(3) Uani 1 1 d . . .
H6 H 0.3590 0.8504 0.2110 0.036 Uiso 1 1 calc R . .
O4 O 0.59418(13) 1.00138(10) 0.30320(11) 0.0369(4) Uani 1 1 d . . .
H4 H 0.5550 1.0401 0.2774 0.044 Uiso 1 1 calc R . .
O13 O -0.00525(12) 0.81850(11) 0.77086(9) 0.0333(3) Uani 1 1 d . . .
O5 O 0.43863(13) 0.96904(10) 0.21808(10) 0.0337(3) Uani 1 1 d . . .
H5 H 0.4050 1.0143 0.2415 0.040 Uiso 1 1 calc R . .
O3 O 0.80638(13) 0.99901(10) 0.29404(10) 0.0343(3) Uani 1 1 d . . .
H3 H 0.7387 1.0008 0.2970 0.041 Uiso 1 1 calc R . .
O14 O -0.33372(12) 0.87925(10) 0.72360(11) 0.0371(4) Uani 1 1 d . . .
O10 O 0.93370(14) 0.45110(12) 0.09991(10) 0.0395(4) Uani 1 1 d . . .
H10 H 0.8709 0.4345 0.1152 0.047 Uiso 1 1 calc R . .
O2 O 1.01448(13) 0.95764(11) 0.21108(10) 0.0387(4) Uani 1 1 d . . .
H2 H 0.9718 1.0069 0.2125 0.046 Uiso 1 1 calc R . .
O7 O 0.40462(14) 0.63440(12) 0.19184(11) 0.0430(4) Uani 1 1 d . . .
H7 H 0.3913 0.6861 0.2073 0.052 Uiso 1 1 calc R . .
O12 O 1.16074(13) 0.62869(13) 0.16707(11) 0.0441(4) Uani 1 1 d . . .
H12 H 1.2071 0.6027 0.1300 0.053 Uiso 1 1 calc R . .
O9 O 0.72088(13) 0.41605(11) 0.12625(10) 0.0389(4) Uani 1 1 d . . .
H9 H 0.6998 0.3649 0.1390 0.047 Uiso 1 1 calc R . .
O11 O 1.10829(14) 0.54396(13) 0.05945(10) 0.0433(4) Uani 1 1 d . . .
H11 H 1.0798 0.5211 0.0293 0.052 Uiso 1 1 calc R . .
O1 O 1.12699(12) 0.78972(11) 0.22710(11) 0.0396(4) Uani 1 1 d . . .
H1 H 1.1397 0.7377 0.2124 0.047 Uiso 1 1 calc R . .
O15 O -0.50437(13) 0.84527(11) 0.74991(13) 0.0460(5) Uani 1 1 d . . .
C10 C 0.44809(15) 0.81913(13) 0.28404(12) 0.0230(4) Uani 1 1 d . . .
C13 C 0.59873(15) 0.84991(13) 0.36790(12) 0.0239(4) Uani 1 1 d . . .
C4 C 0.80121(16) 0.84402(14) 0.36301(12) 0.0264(4) Uani 1 1 d . . .
C1 C 1.01991(17) 0.80487(16) 0.27243(13) 0.0320(5) Uani 1 1 d . . .
C9 C 0.47972(16) 0.90514(13) 0.27326(12) 0.0250(4) Uani 1 1 d . . .
C38 C 0.07776(17) 0.85415(15) 0.63389(13) 0.0292(4) Uani 1 1 d . . .
H38 H 0.1284 0.8821 0.6512 0.035 Uiso 1 1 calc R . .
C5 C 0.86040(16) 0.75740(14) 0.36935(13) 0.0278(4) Uani 1 1 d . . .
H13 H 0.8251 0.7108 0.4053 0.033 Uiso 1 1 calc R . .
C12 C 0.56292(16) 0.76575(13) 0.37816(12) 0.0240(4) Uani 1 1 d . . .
H15 H 0.5911 0.7182 0.4145 0.029 Uiso 1 1 calc R . .
O8 O 0.53565(16) 0.51455(14) 0.09228(12) 0.0531(5) Uani 1 1 d . . .
H8 H 0.4769 0.5486 0.0876 0.064 Uiso 1 1 calc R . .
C11 C 0.48762(15) 0.74892(13) 0.33724(12) 0.0227(4) Uani 1 1 d . . .
C26 C 0.91867(17) 0.53337(14) 0.29618(13) 0.0291(4) Uani 1 1 d . . .
H26 H 0.8752 0.5320 0.3508 0.035 Uiso 1 1 calc R . .
C40 C -0.08438(16) 0.77396(14) 0.67034(13) 0.0266(4) Uani 1 1 d . . .
C7 C 0.68265(16) 0.86689(14) 0.41258(13) 0.0268(4) Uani 1 1 d . . .
H20 H 0.6707 0.9335 0.4158 0.032 Uiso 1 1 calc R . .
C14 C 0.44926(16) 0.65628(13) 0.34835(13) 0.0267(4) Uani 1 1 d . . .
H14 H 0.3752 0.6670 0.3347 0.032 Uiso 1 1 calc R . .
C45 C -0.07733(17) 0.77466(15) 0.83245(13) 0.0303(4) Uani 1 1 d . . .
C21 C 0.79639(18) 0.42852(14) 0.27006(14) 0.0319(5) Uani 1 1 d . . .
H21 H 0.8162 0.3773 0.2360 0.038 Uiso 1 1 calc R . .
C41 C -0.07574(17) 0.77537(15) 0.58515(13) 0.0296(4) Uani 1 1 d . . .
H41 H -0.1282 0.7493 0.5682 0.035 Uiso 1 1 calc R . .
C20 C 0.52537(17) 0.59500(13) 0.28784(13) 0.0273(4) Uani 1 1 d . . .
C39 C -0.00407(16) 0.81526(14) 0.69058(13) 0.0275(4) Uani 1 1 d . . .
C59 C -0.35653(16) 0.72982(13) 0.71103(13) 0.0261(4) Uani 1 1 d . . .
C8 C 0.55635(16) 0.91951(13) 0.31483(13) 0.0255(4) Uani 1 1 d . . .
C3 C 0.85355(17) 0.91047(14) 0.30829(13) 0.0283(4) Uani 1 1 d . . .
N37 N -0.12271(17) 0.73075(14) 1.05487(12) 0.0383(4) Uani 1 1 d . . .
C37 C 0.08668(17) 0.85259(14) 0.54952(13) 0.0284(4) Uani 1 1 d . . .
C17 C 0.65697(18) 0.47451(14) 0.18155(14) 0.0326(5) Uani 1 1 d . . .
C27 C 0.89179(17) 0.48472(14) 0.24247(13) 0.0291(4) Uani 1 1 d . . .
N41 N 0.16927(15) 0.88736(13) 0.49253(11) 0.0333(4) Uani 1 1 d . . .
C28 C 1.03148(17) 0.63935(15) 0.33278(13) 0.0312(5) Uani 1 1 d . . .
H28 H 1.1121 0.6446 0.3148 0.037 Uiso 1 1 calc R . .
C18 C 0.68956(17) 0.48340(14) 0.25155(14) 0.0298(4) Uani 1 1 d . . .
C2 C 0.96238(18) 0.89128(15) 0.26430(13) 0.0313(5) Uani 1 1 d . . .
C19 C 0.62268(17) 0.54425(13) 0.30378(13) 0.0283(4) Uani 1 1 d . . .
H19 H 0.6443 0.5512 0.3518 0.034 Uiso 1 1 calc R . .
C43 C -0.16518(16) 0.73540(14) 0.73326(13) 0.0274(4) Uani 1 1 d . . .
C15 C 0.49748(18) 0.58767(14) 0.21491(14) 0.0324(5) Uani 1 1 d . . .
C25 C 1.00624(17) 0.58393(15) 0.27351(13) 0.0296(4) Uani 1 1 d . . .
C6 C 0.96912(17) 0.73564(15) 0.32548(13) 0.0292(4) Uani 1 1 d . . .
C60 C -0.40007(17) 0.82542(14) 0.72962(14) 0.0290(4) Uani 1 1 d . . .
O16 O 1.26730(16) 0.90363(14) 0.13229(12) 0.0544(5) Uani 1 1 d . . .
H16 H 1.2080 0.8872 0.1614 0.065 Uiso 1 1 calc R . .
C47 C -0.13471(19) 0.73139(16) 0.97788(14) 0.0345(5) Uani 1 1 d . . .
C44 C -0.15942(17) 0.73303(14) 0.81479(14) 0.0300(4) Uani 1 1 d . . .
C30 C 0.4325(2) 0.61142(15) 0.43748(14) 0.0372(5) Uani 1 1 d . . .
H30A H 0.4000 0.5558 0.4429 0.056 Uiso 1 1 calc R . .
H30B H 0.3828 0.6531 0.4737 0.056 Uiso 1 1 calc R . .
H30C H 0.5040 0.5967 0.4527 0.056 Uiso 1 1 calc R . .
C22 C 0.95420(17) 0.49030(14) 0.16175(13) 0.0303(4) Uani 1 1 d . . .
C58 C -0.42615(18) 0.68044(15) 0.68910(14) 0.0325(5) Uani 1 1 d . . .
H58 H -0.4995 0.7075 0.6876 0.039 Uiso 1 1 calc R . .
C54 C -0.24812(16) 0.68928(14) 0.71212(13) 0.0277(4) Uani 1 1 d . . .
C42 C 0.00519(18) 0.81274(15) 0.52696(13) 0.0315(5) Uani 1 1 d . . .
H42 H 0.0078 0.8124 0.4706 0.038 Uiso 1 1 calc R . .
C46 C -0.06504(18) 0.77495(16) 0.91001(14) 0.0341(5) Uani 1 1 d . . .
H46 H -0.0091 0.8047 0.9182 0.041 Uiso 1 1 calc R . .
C24 C 1.07071(17) 0.58344(16) 0.19356(14) 0.0329(5) Uani 1 1 d . . .
C16 C 0.5625(2) 0.52629(16) 0.16227(15) 0.0369(5) Uani 1 1 d . . .
C23 C 1.04396(18) 0.53778(16) 0.13775(13) 0.0324(5) Uani 1 1 d . . .
C48 C -0.2183(2) 0.68834(17) 0.96183(15) 0.0397(5) Uani 1 1 d . . .
H48 H -0.2670 0.6587 1.0063 0.048 Uiso 1 1 calc R . .
C49 C -0.22921(19) 0.68918(17) 0.88399(15) 0.0376(5) Uani 1 1 d . . .
H49 H -0.2851 0.6596 0.8755 0.045 Uiso 1 1 calc R . .
C32 C 1.0111(2) 0.59300(17) 0.42127(14) 0.0395(5) Uani 1 1 d . . .
H32A H 0.9320 0.5895 0.4423 0.059 Uiso 1 1 calc R . .
H32B H 1.0357 0.6280 0.4554 0.059 Uiso 1 1 calc R . .
H32C H 1.0525 0.5318 0.4227 0.059 Uiso 1 1 calc R . .
C36 C 0.24617(18) 0.93569(17) 0.51520(14) 0.0366(5) Uani 1 1 d . . .
H36A H 0.2052 0.9716 0.5602 0.044 Uiso 1 1 calc R . .
H36B H 0.2764 0.9784 0.4676 0.044 Uiso 1 1 calc R . .
C29 C 0.66440(18) 0.82083(16) 0.50119(13) 0.0341(5) Uani 1 1 d . . .
H29A H 0.6784 0.7550 0.5013 0.051 Uiso 1 1 calc R . .
H29B H 0.5880 0.8387 0.5304 0.051 Uiso 1 1 calc R . .
H29C H 0.7151 0.8393 0.5286 0.051 Uiso 1 1 calc R . .
C34 C 0.18950(19) 0.88013(17) 0.40489(13) 0.0368(5) Uani 1 1 d . . .
H34A H 0.1592 0.8266 0.3977 0.044 Uiso 1 1 calc R . .
H34B H 0.2702 0.8707 0.3814 0.044 Uiso 1 1 calc R . .
C57 C -0.3908(2) 0.59358(16) 0.66959(17) 0.0421(6) Uani 1 1 d . . .
H57 H -0.4390 0.5616 0.6540 0.051 Uiso 1 1 calc R . .
C31 C 0.7806(2) 0.38609(17) 0.35982(16) 0.0440(6) Uani 1 1 d . . .
H31A H 0.8509 0.3524 0.3691 0.066 Uiso 1 1 calc R . .
H31B H 0.7252 0.3448 0.3719 0.066 Uiso 1 1 calc R . .
H31C H 0.7555 0.4339 0.3958 0.066 Uiso 1 1 calc R . .
C52 C -0.2031(2) 0.69691(18) 1.12754(15) 0.0453(6) Uani 1 1 d . . .
H52A H -0.1671 0.6802 1.1743 0.054 Uiso 1 1 calc R . .
H52B H -0.2260 0.6416 1.1166 0.054 Uiso 1 1 calc R . .
C35 C 0.3414(2) 0.8727(2) 0.54246(18) 0.0503(7) Uani 1 1 d . . .
H35A H 0.3122 0.8314 0.5907 0.075 Uiso 1 1 calc R . .
H35B H 0.3902 0.9084 0.5564 0.075 Uiso 1 1 calc R . .
H35C H 0.3831 0.8376 0.4979 0.075 Uiso 1 1 calc R . .
C55 C -0.2141(2) 0.60094(16) 0.69339(18) 0.0445(6) Uani 1 1 d . . .
H55 H -0.1410 0.5729 0.6948 0.053 Uiso 1 1 calc R . .
C50 C -0.0350(2) 0.7743(2) 1.06979(16) 0.0479(6) Uani 1 1 d . . .
H50A H 0.0344 0.7583 1.0289 0.057 Uiso 1 1 calc R . .
H50B H -0.0222 0.7494 1.1247 0.057 Uiso 1 1 calc R . .
C56 C -0.2854(2) 0.55333(17) 0.6727(2) 0.0519(7) Uani 1 1 d . . .
H56 H -0.2614 0.4928 0.6607 0.062 Uiso 1 1 calc R . .
C33 C 0.1381(3) 0.9627(2) 0.35899(18) 0.0540(7) Uani 1 1 d . . .
H33A H 0.0575 0.9682 0.3774 0.081 Uiso 1 1 calc R . .
H33B H 0.1599 0.9575 0.3001 0.081 Uiso 1 1 calc R . .
H33C H 0.1634 1.0165 0.3694 0.081 Uiso 1 1 calc R . .
C51 C -0.0602(3) 0.8758(2) 1.06547(19) 0.0618(8) Uani 1 1 d . . .
H51A H -0.0739 0.9013 1.0116 0.093 Uiso 1 1 calc R . .
H51B H 0.0029 0.8999 1.0738 0.093 Uiso 1 1 calc R . .
H51C H -0.1259 0.8925 1.1083 0.093 Uiso 1 1 calc R . .
C62 C 1.3418(5) 1.0279(4) 0.0408(4) 0.133(2) Uani 1 1 d U . .
H62A H 1.4089 1.0133 0.0620 0.199 Uiso 1 1 calc R . .
H62B H 1.3277 1.0933 0.0250 0.199 Uiso 1 1 calc R . .
H62C H 1.3516 0.9963 -0.0072 0.199 Uiso 1 1 calc R . .
C61 C 1.2486(3) 0.9994(3) 0.1040(3) 0.0843(12) Uani 1 1 d U . .
H61A H 1.2359 1.0343 0.1510 0.101 Uiso 1 1 calc R . .
H61B H 1.1813 1.0127 0.0820 0.101 Uiso 1 1 calc R . .
C53 C -0.3035(3) 0.7650(2) 1.1504(2) 0.0795(12) Uani 1 1 d . . .
H53A H -0.2814 0.8198 1.1617 0.119 Uiso 1 1 calc R . .
H53B H -0.3538 0.7396 1.1995 0.119 Uiso 1 1 calc R . .
H53C H -0.3410 0.7801 1.1051 0.119 Uiso 1 1 calc R . .
C66 C 0.3663(6) 0.7770(5) 0.0353(4) 0.0229(16) Uiso 0.278(4) 1 d P A 1
H66A H 0.3405 0.7598 0.0943 0.034 Uiso 0.278(4) 1 calc PR A 1
H66B H 0.3578 0.7293 0.0054 0.034 Uiso 0.278(4) 1 calc PR A 1
H66C H 0.3225 0.8338 0.0185 0.034 Uiso 0.278(4) 1 calc PR A 1
O17 O 0.66926(18) 0.25418(14) 0.1749(2) 0.0873(9) Uani 1 1 d U . .
H17 H 0.6124 0.2314 0.2007 0.105 Uiso 1 1 calc R . .
C63 C 0.7616(3) 0.1901(2) 0.1763(3) 0.0744(10) Uani 1 1 d U . .
H63A H 0.7540 0.1582 0.2326 0.089 Uiso 1 1 calc R . .
H63B H 0.8269 0.2221 0.1642 0.089 Uiso 1 1 calc R . .
C64 C 0.7845(4) 0.1198(2) 0.1177(2) 0.0804(11) Uani 1 1 d U . .
H64A H 0.7260 0.0811 0.1339 0.121 Uiso 1 1 calc R . .
H64B H 0.8559 0.0827 0.1192 0.121 Uiso 1 1 calc R . .
H64C H 0.7863 0.1501 0.0619 0.121 Uiso 1 1 calc R . .
C66A C 0.4654(6) 0.7106(6) -0.0275(5) 0.130(3) Uani 0.722(4) 1 d PU A 2
H66D H 0.4623 0.7765 -0.0388 0.195 Uiso 0.722(4) 1 calc PR A 2
H66E H 0.4862 0.6844 -0.0794 0.195 Uiso 0.722(4) 1 calc PR A 2
H66F H 0.5204 0.6860 0.0048 0.195 Uiso 0.722(4) 1 calc PR A 2
C65A C 0.3499(5) 0.6866(9) 0.0215(4) 0.168(5) Uani 0.722(4) 1 d PU A 2
H65A H 0.3279 0.7164 0.0722 0.202 Uiso 0.722(4) 1 calc PR A 2
H65B H 0.2951 0.7116 -0.0119 0.202 Uiso 0.722(4) 1 calc PR A 2
O18A O 0.34630(17) 0.59445(16) 0.04267(14) 0.0326(6) Uani 0.722(4) 1 d P A 2
H18A H 0.3560 0.5696 0.0000 0.039 Uiso 0.722(4) 1 calc PR A 2
C65 C 0.4833(11) 0.7891(9) 0.0167(8) 0.069(3) Uiso 0.278(4) 1 d P A 1
H65C H 0.4927 0.8340 0.0499 0.082 Uiso 0.278(4) 1 calc PR A 1
H65D H 0.5280 0.7310 0.0313 0.082 Uiso 0.278(4) 1 calc PR A 1
O18 O 0.5169(18) 0.8158(16) -0.0585(14) 0.189(8) Uiso 0.278(4) 1 d P A 1
H18 H 0.4647 0.8480 -0.0763 0.227 Uiso 0.278(4) 1 calc PR A 1

loop_
_atom_site_aniso_label
_atom_site_aniso_U_11
_atom_site_aniso_U_22
_atom_site_aniso_U_33
_atom_site_aniso_U_23
_atom_site_aniso_U_13
_atom_site_aniso_U_12
O6 0.0310(8) 0.0279(7) 0.0384(8) -0.0076(6) -0.0160(7) -0.0053(6)
O4 0.0351(8) 0.0207(7) 0.0629(11) -0.0001(7) -0.0272(8) -0.0069(6)
O13 0.0280(8) 0.0497(9) 0.0255(7) -0.0084(7) -0.0025(6) -0.0166(7)
O5 0.0410(9) 0.0238(7) 0.0416(9) -0.0047(6) -0.0218(7) -0.0001(6)
O3 0.0292(8) 0.0307(8) 0.0468(9) -0.0062(7) -0.0127(7) -0.0070(6)
O14 0.0264(8) 0.0260(8) 0.0625(11) -0.0112(7) -0.0108(7) -0.0070(6)
O10 0.0362(9) 0.0483(10) 0.0362(9) -0.0181(7) 0.0026(7) -0.0160(7)
O2 0.0343(8) 0.0408(9) 0.0415(9) -0.0019(7) -0.0070(7) -0.0125(7)
O7 0.0394(9) 0.0430(10) 0.0561(11) -0.0271(8) -0.0208(8) 0.0025(7)
O12 0.0248(8) 0.0642(12) 0.0471(10) -0.0312(9) 0.0044(7) -0.0133(8)
O9 0.0367(9) 0.0338(8) 0.0447(9) -0.0188(7) 0.0041(7) -0.0083(7)
O11 0.0360(9) 0.0658(12) 0.0314(8) -0.0203(8) 0.0060(7) -0.0232(8)
O1 0.0256(8) 0.0393(9) 0.0516(10) -0.0107(8) -0.0012(7) -0.0052(7)
O15 0.0228(8) 0.0255(8) 0.0877(14) -0.0043(8) -0.0109(8) -0.0030(6)
C10 0.0188(9) 0.0264(10) 0.0262(10) -0.0103(8) -0.0046(7) -0.0037(7)
C13 0.0197(9) 0.0268(10) 0.0262(10) -0.0083(8) -0.0044(7) -0.0031(7)
C4 0.0232(9) 0.0330(11) 0.0277(10) -0.0093(8) -0.0106(8) -0.0043(8)
C1 0.0220(10) 0.0463(13) 0.0303(11) -0.0081(9) -0.0074(8) -0.0066(9)
C9 0.0235(9) 0.0226(9) 0.0298(10) -0.0050(8) -0.0078(8) -0.0015(7)
C38 0.0233(10) 0.0380(11) 0.0300(11) -0.0117(9) -0.0040(8) -0.0106(8)
C5 0.0242(10) 0.0332(11) 0.0285(10) -0.0058(8) -0.0083(8) -0.0057(8)
C12 0.0232(9) 0.0228(9) 0.0246(9) -0.0042(7) -0.0030(8) -0.0019(7)
O8 0.0464(11) 0.0645(13) 0.0592(12) -0.0410(10) -0.0211(9) 0.0067(9)
C11 0.0198(9) 0.0230(9) 0.0244(9) -0.0077(7) 0.0007(7) -0.0046(7)
C26 0.0263(10) 0.0304(10) 0.0263(10) -0.0042(8) -0.0035(8) 0.0040(8)
C40 0.0197(9) 0.0297(10) 0.0320(11) -0.0085(8) -0.0057(8) -0.0037(8)
C7 0.0244(10) 0.0286(10) 0.0303(10) -0.0091(8) -0.0087(8) -0.0032(8)
C14 0.0220(9) 0.0250(10) 0.0323(11) -0.0071(8) -0.0001(8) -0.0069(8)
C45 0.0236(10) 0.0370(11) 0.0296(11) -0.0072(9) -0.0012(8) -0.0064(8)
C21 0.0318(11) 0.0241(10) 0.0349(11) -0.0050(8) 0.0015(9) -0.0034(8)
C41 0.0251(10) 0.0340(11) 0.0349(11) -0.0099(9) -0.0108(9) -0.0074(8)
C20 0.0271(10) 0.0212(9) 0.0337(11) -0.0078(8) 0.0002(8) -0.0106(8)
C39 0.0230(9) 0.0337(11) 0.0281(10) -0.0102(8) -0.0053(8) -0.0052(8)
C59 0.0235(9) 0.0231(9) 0.0320(11) -0.0022(8) -0.0054(8) -0.0065(8)
C8 0.0232(9) 0.0216(9) 0.0338(11) -0.0084(8) -0.0063(8) -0.0043(7)
C3 0.0277(10) 0.0316(11) 0.0310(11) -0.0083(8) -0.0129(8) -0.0056(8)
N37 0.0376(10) 0.0423(11) 0.0321(10) 0.0002(8) -0.0058(8) -0.0053(9)
C37 0.0254(10) 0.0314(11) 0.0302(11) -0.0095(8) -0.0039(8) -0.0077(8)
C17 0.0293(11) 0.0279(11) 0.0394(12) -0.0147(9) 0.0045(9) -0.0096(8)
C27 0.0248(10) 0.0260(10) 0.0322(11) -0.0036(8) -0.0023(8) 0.0011(8)
N41 0.0301(9) 0.0463(11) 0.0273(9) -0.0131(8) -0.0015(7) -0.0151(8)
C28 0.0238(10) 0.0395(12) 0.0308(11) -0.0080(9) -0.0094(8) 0.0023(8)
C18 0.0273(10) 0.0227(10) 0.0365(11) -0.0051(8) 0.0020(9) -0.0079(8)
C2 0.0294(11) 0.0399(12) 0.0296(11) -0.0049(9) -0.0107(9) -0.0124(9)
C19 0.0293(10) 0.0241(10) 0.0311(11) -0.0060(8) -0.0011(8) -0.0083(8)
C43 0.0191(9) 0.0266(10) 0.0370(11) -0.0082(8) -0.0062(8) -0.0012(7)
C15 0.0283(11) 0.0290(11) 0.0427(13) -0.0128(9) -0.0060(9) -0.0074(8)
C25 0.0244(10) 0.0353(11) 0.0284(10) -0.0071(9) -0.0085(8) 0.0042(8)
C6 0.0253(10) 0.0369(11) 0.0281(10) -0.0081(9) -0.0103(8) -0.0021(8)
C60 0.0242(10) 0.0242(10) 0.0398(12) -0.0022(8) -0.0105(9) -0.0040(8)
O16 0.0442(10) 0.0648(13) 0.0524(12) 0.0096(9) -0.0135(9) -0.0146(9)
C47 0.0316(11) 0.0359(12) 0.0325(11) -0.0053(9) -0.0026(9) -0.0010(9)
C44 0.0222(10) 0.0320(11) 0.0352(11) -0.0070(9) -0.0034(8) -0.0044(8)
C30 0.0398(12) 0.0313(11) 0.0350(12) -0.0040(9) 0.0057(10) -0.0117(9)
C22 0.0278(10) 0.0310(11) 0.0313(11) -0.0088(9) -0.0031(9) -0.0026(8)
C58 0.0249(10) 0.0309(11) 0.0444(13) -0.0038(9) -0.0091(9) -0.0103(8)
C54 0.0220(9) 0.0254(10) 0.0354(11) -0.0048(8) -0.0038(8) -0.0059(8)
C42 0.0306(11) 0.0393(12) 0.0282(11) -0.0102(9) -0.0068(9) -0.0085(9)
C46 0.0277(11) 0.0425(12) 0.0330(11) -0.0078(9) -0.0036(9) -0.0095(9)
C24 0.0203(10) 0.0445(13) 0.0340(11) -0.0105(10) -0.0039(8) -0.0032(9)
C16 0.0373(12) 0.0376(12) 0.0408(13) -0.0164(10) -0.0069(10) -0.0111(10)
C23 0.0263(10) 0.0411(12) 0.0272(11) -0.0093(9) 0.0014(8) -0.0042(9)
C48 0.0344(12) 0.0444(13) 0.0366(12) -0.0003(10) 0.0007(10) -0.0125(10)
C49 0.0290(11) 0.0435(13) 0.0401(13) -0.0053(10) -0.0026(10) -0.0118(10)
C32 0.0423(13) 0.0442(13) 0.0314(12) -0.0080(10) -0.0145(10) 0.0075(10)
C36 0.0314(11) 0.0498(14) 0.0324(12) -0.0166(10) 0.0025(9) -0.0196(10)
C29 0.0282(11) 0.0451(13) 0.0307(11) -0.0104(10) -0.0088(9) -0.0015(9)
C34 0.0335(12) 0.0511(14) 0.0284(11) -0.0161(10) 0.0004(9) -0.0138(10)
C57 0.0377(13) 0.0364(12) 0.0572(15) -0.0138(11) -0.0055(11) -0.0190(10)
C31 0.0460(14) 0.0318(12) 0.0431(14) 0.0038(10) 0.0018(11) -0.0010(10)
C52 0.0533(15) 0.0445(14) 0.0319(12) 0.0044(10) -0.0049(11) -0.0060(12)
C35 0.0288(12) 0.0694(18) 0.0590(17) -0.0345(14) -0.0047(11) -0.0078(12)
C55 0.0291(12) 0.0326(12) 0.0735(18) -0.0169(12) -0.0101(12) -0.0019(9)
C50 0.0498(15) 0.0640(17) 0.0316(12) 0.0028(12) -0.0155(11) -0.0117(13)
C56 0.0401(14) 0.0301(12) 0.087(2) -0.0228(13) -0.0048(14) -0.0082(10)
C33 0.0685(19) 0.0575(17) 0.0443(15) -0.0021(13) -0.0204(14) -0.0241(15)
C51 0.087(2) 0.0602(18) 0.0461(16) -0.0080(14) -0.0226(16) -0.0208(17)
C62 0.103(4) 0.146(5) 0.122(4) 0.069(4) -0.015(3) -0.040(3)
C61 0.065(2) 0.090(3) 0.085(3) 0.041(2) -0.0220(19) -0.0157(19)
C53 0.074(2) 0.065(2) 0.066(2) 0.0033(17) 0.0310(18) -0.0001(17)
O17 0.0422(12) 0.0401(11) 0.156(3) -0.0094(13) 0.0230(14) -0.0115(9)
C63 0.0486(18) 0.0554(19) 0.115(3) -0.0038(19) -0.0139(19) -0.0082(15)
C64 0.104(3) 0.054(2) 0.071(2) -0.0048(17) -0.012(2) 0.0064(19)
C66A 0.078(4) 0.171(8) 0.127(6) 0.036(5) -0.024(4) -0.026(5)
C65A 0.048(3) 0.351(13) 0.057(3) 0.026(6) -0.003(3) 0.042(6)
O18A 0.0268(11) 0.0466(14) 0.0304(12) -0.0182(10) -0.0053(9) -0.0110(9)

loop_
_atom_type_symbol
_atom_type_description
_atom_type_scat_dispersion_real
_atom_type_scat_dispersion_imag
_atom_type_scat_source
C C 0.0033 0.0016 'International Tables Vol C Tables 4.2.6.8 and 6.1.1.4'
H H 0.0000 0.0000 'International Tables Vol C Tables 4.2.6.8 and 6.1.1.4'
O O 0.0106 0.0060 'International Tables Vol C Tables 4.2.6.8 and 6.1.1.4'
N N 0.0061 0.0033 'International Tables Vol C Tables 4.2.6.8 and 6.1.1.4'

loop_
_geom_angle_atom_site_label_1
_geom_angle_atom_site_label_2
_geom_angle_atom_site_label_3
_geom_angle
C10 O6 H6 109.5
C8 O4 H4 109.5
C45 O13 C39 120.39(16)
C9 O5 H5 109.5
C3 O3 H3 109.5
C22 O10 H10 109.5
C2 O2 H2 109.5
C15 O7 H7 109.5
C24 O12 H12 109.5
C17 O9 H9 109.5
C23 O11 H11 109.5
C1 O1 H1 109.5
O6 C10 C11 118.73(17)
O6 C10 C9 119.55(18)
C11 C10 C9 121.72(17)
C12 C13 C8 118.39(17)
C12 C13 C7 121.68(18)
C8 C13 C7 119.93(17)
C3 C4 C5 117.29(19)
C3 C4 C7 120.23(18)
C5 C4 C7 122.48(19)
O1 C1 C2 118.1(2)
O1 C1 C6 121.8(2)
C2 C1 C6 120.09(19)
O5 C9 C8 123.63(18)
O5 C9 C10 117.37(17)
C8 C9 C10 118.86(18)
C39 C38 C37 119.69(18)
C39 C38 H38 120.2
C37 C38 H38 120.2
C4 C5 C6 123.2(2)
C4 C5 H13 118.4
C6 C5 H13 118.4
C11 C12 C13 122.38(18)
C11 C12 H15 118.8
C13 C12 H15 118.8
C16 O8 H8 109.5
C12 C11 C10 117.88(17)
C12 C11 C14 122.11(18)
C10 C11 C14 120.00(17)
C25 C26 C27 123.14(19)
C25 C26 H26 118.4
C27 C26 H26 118.4
C43 C40 C39 119.71(19)
C43 C40 C41 124.89(18)
C39 C40 C41 115.40(18)
C13 C7 C4 111.28(16)
C13 C7 C29 113.04(17)
C4 C7 C29 112.83(17)
C13 C7 H20 106.4
C4 C7 H20 106.4
C29 C7 H20 106.4
C20 C14 C11 111.47(15)
C20 C14 C30 112.58(17)
C11 C14 C30 112.36(17)
C20 C14 H14 106.7
C11 C14 H14 106.7
C30 C14 H14 106.7
C46 C45 O13 115.83(19)
C46 C45 C44 123.4(2)
O13 C45 C44 120.72(19)
C27 C21 C18 111.01(17)
C27 C21 C31 113.1(2)
C18 C21 C31 112.24(18)
C27 C21 H21 106.7
C18 C21 H21 106.7
C31 C21 H21 106.7
C42 C41 C40 122.28(19)
C42 C41 H41 118.9
C40 C41 H41 118.9
C19 C20 C15 118.26(19)
C19 C20 C14 121.69(19)
C15 C20 C14 120.04(19)
C38 C39 O13 115.70(17)
C38 C39 C40 123.97(19)
O13 C39 C40 120.34(18)
C58 C59 C54 118.56(19)
C58 C59 C60 118.53(18)
C54 C59 C60 122.88(18)
O4 C8 C13 118.14(17)
O4 C8 C9 121.11(18)
C13 C8 C9 120.73(18)
O3 C3 C4 124.63(19)
O3 C3 C2 114.45(19)
C4 C3 C2 120.9(2)
C47 N37 C52 122.1(2)
C47 N37 C50 120.8(2)
C52 N37 C50 116.7(2)
N41 C37 C38 120.80(18)
N41 C37 C42 121.54(19)
C38 C37 C42 117.66(19)
C18 C17 C16 121.21(19)
C18 C17 O9 120.8(2)
C16 C17 O9 117.9(2)
C26 C27 C22 117.48(19)
C26 C27 C21 121.63(19)
C22 C27 C21 120.88(19)
C37 N41 C34 123.50(18)
C37 N41 C36 121.39(18)
C34 N41 C36 115.12(17)
C25 C28 C6 110.40(17)
C25 C28 C32 112.84(19)
C6 C28 C32 112.57(18)
C25 C28 H28 106.9
C6 C28 H28 106.9
C32 C28 H28 106.9
C17 C18 C19 118.0(2)
C17 C18 C21 120.50(19)
C19 C18 C21 121.5(2)
O2 C2 C1 118.6(2)
O2 C2 C3 120.7(2)
C1 C2 C3 120.7(2)
C20 C19 C18 122.4(2)
C20 C19 H19 118.8
C18 C19 H19 118.8
C44 C43 C40 118.91(18)
C44 C43 C54 120.93(19)
C40 C43 C54 119.84(19)
O7 C15 C20 123.92(19)
O7 C15 C16 115.8(2)
C20 C15 C16 120.2(2)
C26 C25 C24 117.6(2)
C26 C25 C28 122.08(19)
C24 C25 C28 120.3(2)
C5 C6 C1 117.8(2)
C5 C6 C28 122.0(2)
C1 C6 C28 120.20(19)
O14 C60 O15 124.45(19)
O14 C60 C59 119.27(18)
O15 C60 C59 116.27(18)
C61 O16 H16 109.5
N37 C47 C46 120.9(2)
N37 C47 C48 121.8(2)
C46 C47 C48 117.3(2)
C43 C44 C45 119.48(19)
C43 C44 C49 125.0(2)
C45 C44 C49 115.5(2)
C14 C30 H30A 109.5
C14 C30 H30B 109.5
H30A C30 H30B 109.5
C14 C30 H30C 109.5
H30A C30 H30C 109.5
H30B C30 H30C 109.5
O10 C22 C23 114.57(18)
O10 C22 C27 124.61(19)
C23 C22 C27 120.8(2)
C57 C58 C59 121.5(2)
C57 C58 H58 119.3
C59 C58 H58 119.3
C55 C54 C59 119.29(19)
C55 C54 C43 116.99(19)
C59 C54 C43 123.72(18)
C41 C42 C37 121.0(2)
C41 C42 H42 119.5
C37 C42 H42 119.5
C45 C46 C47 120.4(2)
C45 C46 H46 119.8
C47 C46 H46 119.8
O12 C24 C23 117.99(19)
O12 C24 C25 121.4(2)
C23 C24 C25 120.6(2)
O8 C16 C17 118.2(2)
O8 C16 C15 122.0(2)
C17 C16 C15 119.9(2)
O11 C23 C22 122.7(2)
O11 C23 C24 117.06(19)
C22 C23 C24 120.21(19)
C49 C48 C47 121.2(2)
C49 C48 H48 119.4
C47 C48 H48 119.4
C48 C49 C44 122.1(2)
C48 C49 H49 118.9
C44 C49 H49 118.9
C28 C32 H32A 109.5
C28 C32 H32B 109.5
H32A C32 H32B 109.5
C28 C32 H32C 109.5
H32A C32 H32C 109.5
H32B C32 H32C 109.5
N41 C36 C35 112.9(2)
N41 C36 H36A 109.0
C35 C36 H36A 109.0
N41 C36 H36B 109.0
C35 C36 H36B 109.0
H36A C36 H36B 107.8
C7 C29 H29A 109.5
C7 C29 H29B 109.5
H29A C29 H29B 109.5
C7 C29 H29C 109.5
H29A C29 H29C 109.5
H29B C29 H29C 109.5
N41 C34 C33 112.4(2)
N41 C34 H34A 109.1
C33 C34 H34A 109.1
N41 C34 H34B 109.1
C33 C34 H34B 109.1
H34A C34 H34B 107.9
C56 C57 C58 119.8(2)
C56 C57 H57 120.1
C58 C57 H57 120.1
C21 C31 H31A 109.5
C21 C31 H31B 109.5
H31A C31 H31B 109.5
C21 C31 H31C 109.5
H31A C31 H31C 109.5
H31B C31 H31C 109.5
N37 C52 C53 112.6(2)
N37 C52 H52A 109.1
C53 C52 H52A 109.1
N37 C52 H52B 109.1
C53 C52 H52B 109.1
H52A C52 H52B 107.8
C36 C35 H35A 109.5
C36 C35 H35B 109.5
H35A C35 H35B 109.5
C36 C35 H35C 109.5
H35A C35 H35C 109.5
H35B C35 H35C 109.5
C56 C55 C54 120.8(2)
C56 C55 H55 119.6
C54 C55 H55 119.6
N37 C50 C51 114.3(2)
N37 C50 H50A 108.7
C51 C50 H50A 108.7
N37 C50 H50B 108.7
C51 C50 H50B 108.7
H50A C50 H50B 107.6
C57 C56 C55 120.1(2)
C57 C56 H56 120.0
C55 C56 H56 120.0
C34 C33 H33A 109.5
C34 C33 H33B 109.5
H33A C33 H33B 109.5
C34 C33 H33C 109.5
H33A C33 H33C 109.5
H33B C33 H33C 109.5
C50 C51 H51A 109.5
C50 C51 H51B 109.5
H51A C51 H51B 109.5
C50 C51 H51C 109.5
H51A C51 H51C 109.5
H51B C51 H51C 109.5
C61 C62 H62A 109.5
C61 C62 H62B 109.5
H62A C62 H62B 109.5
C61 C62 H62C 109.5
H62A C62 H62C 109.5
H62B C62 H62C 109.5
O16 C61 C62 111.8(4)
O16 C61 H61A 109.3
C62 C61 H61A 109.3
O16 C61 H61B 109.3
C62 C61 H61B 109.3
H61A C61 H61B 107.9
C52 C53 H53A 109.5
C52 C53 H53B 109.5
H53A C53 H53B 109.5
C52 C53 H53C 109.5
H53A C53 H53C 109.5
H53B C53 H53C 109.5
C65 C66 H66A 109.5
C65 C66 H66B 109.5
H66A C66 H66B 109.5
C65 C66 H66C 109.5
H66A C66 H66C 109.5
H66B C66 H66C 109.5
C63 O17 H17 109.5
O17 C63 C64 116.6(3)
O17 C63 H63A 108.1
C64 C63 H63A 108.1
O17 C63 H63B 108.1
C64 C63 H63B 108.1
H63A C63 H63B 107.3
C63 C64 H64A 109.5
C63 C64 H64B 109.5
H64A C64 H64B 109.5
C63 C64 H64C 109.5
H64A C64 H64C 109.5
H64B C64 H64C 109.5
C65A C66A H66D 109.5
C65A C66A H66E 109.5
H66D C66A H66E 109.5
C65A C66A H66F 109.5
H66D C66A H66F 109.5
H66E C66A H66F 109.5
O18A C65A C66A 114.1(7)
O18A C65A H65A 108.7
C66A C65A H65A 108.7
O18A C65A H65B 108.7
C66A C65A H65B 108.7
H65A C65A H65B 107.6
C65A O18A H18A 109.5
O18 C65 C66 110.7(15)
O18 C65 H65C 109.5
C66 C65 H65C 109.5
O18 C65 H65D 109.5
C66 C65 H65D 109.5
H65C C65 H65D 108.1

loop_
_geom_bond_atom_site_label_1
_geom_bond_atom_site_label_2
_geom_bond_distance
O6 C10 1.372(2)
O6 H6 0.8400
O4 C8 1.372(2)
O4 H4 0.8400
O13 C45 1.368(3)
O13 C39 1.368(2)
O5 C9 1.364(2)
O5 H5 0.8400
O3 C3 1.377(3)
O3 H3 0.8400
O14 C60 1.243(2)
O10 C22 1.383(3)
O10 H10 0.8400
O2 C2 1.377(3)
O2 H2 0.8400
O7 C15 1.372(3)
O7 H7 0.8400
O12 C24 1.371(3)
O12 H12 0.8400
O9 C17 1.395(3)
O9 H9 0.8400
O11 C23 1.370(3)
O11 H11 0.8400
O1 C1 1.377(3)
O1 H1 0.8400
O15 C60 1.268(3)
C10 C11 1.389(3)
C10 C9 1.398(3)
C13 C12 1.395(3)
C13 C8 1.396(3)
C13 C7 1.526(3)
C4 C3 1.391(3)
C4 C5 1.392(3)
C4 C7 1.531(3)
C1 C2 1.384(3)
C1 C6 1.400(3)
C9 C8 1.397(3)
C38 C39 1.367(3)
C38 C37 1.412(3)
C38 H38 0.9500
C5 C6 1.397(3)
C5 H13 0.9500
C12 C11 1.388(3)
C12 H15 0.9500
O8 C16 1.361(3)
O8 H8 0.8400
C11 C14 1.530(3)
C26 C25 1.394(3)
C26 C27 1.395(3)
C26 H26 0.9500
C40 C43 1.407(3)
C40 C39 1.416(3)
C40 C41 1.420(3)
C7 C29 1.532(3)
C7 H20 1.0000
C14 C20 1.527(3)
C14 C30 1.535(3)
C14 H14 1.0000
C45 C46 1.365(3)
C45 C44 1.417(3)
C21 C27 1.530(3)
C21 C18 1.532(3)
C21 C31 1.534(3)
C21 H21 1.0000
C41 C42 1.362(3)
C41 H41 0.9500
C20 C19 1.394(3)
C20 C15 1.396(3)
C59 C58 1.398(3)
C59 C54 1.402(3)
C59 C60 1.507(3)
C3 C2 1.394(3)
N37 C47 1.352(3)
N37 C52 1.470(3)
N37 C50 1.475(3)
C37 N41 1.349(3)
C37 C42 1.435(3)
C17 C18 1.385(3)
C17 C16 1.390(3)
C27 C22 1.395(3)
N41 C34 1.463(3)
N41 C36 1.467(3)
C28 C25 1.530(3)
C28 C6 1.531(3)
C28 C32 1.532(3)
C28 H28 1.0000
C18 C19 1.399(3)
C19 H19 0.9500
C43 C44 1.399(3)
C43 C54 1.496(3)
C15 C16 1.401(3)
C25 C24 1.396(3)
O16 C61 1.448(4)
O16 H16 0.8400
C47 C46 1.409(3)
C47 C48 1.434(3)
C44 C49 1.425(3)
C30 H30A 0.9800
C30 H30B 0.9800
C30 H30C 0.9800
C22 C23 1.387(3)
C58 C57 1.376(3)
C58 H58 0.9500
C54 C55 1.391(3)
C42 H42 0.9500
C46 H46 0.9500
C24 C23 1.393(3)
C48 C49 1.361(3)
C48 H48 0.9500
C49 H49 0.9500
C32 H32A 0.9800
C32 H32B 0.9800
C32 H32C 0.9800
C36 C35 1.519(4)
C36 H36A 0.9900
C36 H36B 0.9900
C29 H29A 0.9800
C29 H29B 0.9800
C29 H29C 0.9800
C34 C33 1.500(4)
C34 H34A 0.9900
C34 H34B 0.9900
C57 C56 1.373(4)
C57 H57 0.9500
C31 H31A 0.9800
C31 H31B 0.9800
C31 H31C 0.9800
C52 C53 1.497(4)
C52 H52A 0.9900
C52 H52B 0.9900
C35 H35A 0.9800
C35 H35B 0.9800
C35 H35C 0.9800
C55 C56 1.386(3)
C55 H55 0.9500
C50 C51 1.507(4)
C50 H50A 0.9900
C50 H50B 0.9900
C56 H56 0.9500
C33 H33A 0.9800
C33 H33B 0.9800
C33 H33C 0.9800
C51 H51A 0.9800
C51 H51B 0.9800
C51 H51C 0.9800
C62 C61 1.454(6)
C62 H62A 0.9800
C62 H62B 0.9800
C62 H62C 0.9800
C61 H61A 0.9900
C61 H61B 0.9900
C53 H53A 0.9800
C53 H53B 0.9800
C53 H53C 0.9800
C66 C65 1.468(15)
C66 H66A 0.9800
C66 H66B 0.9800
C66 H66C 0.9800
O17 C63 1.382(4)
O17 H17 0.8400
C63 C64 1.513(5)
C63 H63A 0.9900
C63 H63B 0.9900
C64 H64A 0.9800
C64 H64B 0.9800
C64 H64C 0.9800
C66A C65A 1.557(10)
C66A H66D 0.9800
C66A H66E 0.9800
C66A H66F 0.9800
C65A O18A 1.389(13)
C65A H65A 0.9900
C65A H65B 0.9900
O18A H18A 0.8400
C65 O18 1.26(2)
C65 H65C 0.9900
C65 H65D 0.9900
O18 H18 0.8400

loop_
_geom_torsion_atom_site_label_1
_geom_torsion_atom_site_label_2
_geom_torsion_atom_site_label_3
_geom_torsion_atom_site_label_4
_geom_torsion
O6 C10 C9 O5 -1.4(3)
C11 C10 C9 O5 178.38(18)
O6 C10 C9 C8 -177.30(18)
C11 C10 C9 C8 2.5(3)
C3 C4 C5 C6 1.8(3)
C7 C4 C5 C6 -179.06(18)
C8 C13 C12 C11 0.4(3)
C7 C13 C12 C11 -179.23(18)
C13 C12 C11 C10 0.4(3)
C13 C12 C11 C14 179.59(18)
O6 C10 C11 C12 177.88(17)
C9 C10 C11 C12 -1.9(3)
O6 C10 C11 C14 -1.3(3)
C9 C10 C11 C14 178.91(17)
C12 C13 C7 C4 88.6(2)
C8 C13 C7 C4 -91.0(2)
C12 C13 C7 C29 -39.5(3)
C8 C13 C7 C29 140.82(19)
C3 C4 C7 C13 91.5(2)
C5 C4 C7 C13 -87.7(2)
C3 C4 C7 C29 -140.25(19)
C5 C4 C7 C29 40.6(3)
C12 C11 C14 C20 -88.5(2)
C10 C11 C14 C20 90.6(2)
C12 C11 C14 C30 38.9(3)
C10 C11 C14 C30 -141.96(19)
C39 O13 C45 C46 174.13(19)
C39 O13 C45 C44 -6.5(3)
C43 C40 C41 C42 -179.2(2)
C39 C40 C41 C42 0.9(3)
C11 C14 C20 C19 84.1(2)
C30 C14 C20 C19 -43.2(3)
C11 C14 C20 C15 -96.9(2)
C30 C14 C20 C15 135.8(2)
C37 C38 C39 O13 178.86(19)
C37 C38 C39 C40 -1.4(3)
C45 O13 C39 C38 -174.16(19)
C45 O13 C39 C40 6.1(3)
C43 C40 C39 C38 179.7(2)
C41 C40 C39 C38 -0.3(3)
C43 C40 C39 O13 -0.5(3)
C41 C40 C39 O13 179.40(19)
C12 C13 C8 O4 -178.21(18)
C7 C13 C8 O4 1.4(3)
C12 C13 C8 C9 0.2(3)
C7 C13 C8 C9 179.83(18)
O5 C9 C8 O4 1.1(3)
C10 C9 C8 O4 176.75(18)
O5 C9 C8 C13 -177.19(19)
C10 C9 C8 C13 -1.6(3)
C5 C4 C3 O3 179.25(18)
C7 C4 C3 O3 0.1(3)
C5 C4 C3 C2 -2.5(3)
C7 C4 C3 C2 178.35(18)
C39 C38 C37 N41 -177.4(2)
C39 C38 C37 C42 2.5(3)
C25 C26 C27 C22 -2.2(3)
C25 C26 C27 C21 178.82(19)
C18 C21 C27 C26 93.7(2)
C31 C21 C27 C26 -33.5(3)
C18 C21 C27 C22 -85.2(2)
C31 C21 C27 C22 147.6(2)
C38 C37 N41 C34 173.9(2)
C42 C37 N41 C34 -6.0(3)
C38 C37 N41 C36 -6.0(3)
C42 C37 N41 C36 174.1(2)
C16 C17 C18 C19 1.9(3)
O9 C17 C18 C19 178.98(18)
C16 C17 C18 C21 -177.5(2)
O9 C17 C18 C21 -0.4(3)
C27 C21 C18 C17 97.5(2)
C31 C21 C18 C17 -134.8(2)
C27 C21 C18 C19 -81.9(2)
C31 C21 C18 C19 45.8(3)
O1 C1 C2 O2 0.4(3)
C6 C1 C2 O2 -179.47(18)
O1 C1 C2 C3 179.63(19)
C6 C1 C2 C3 -0.2(3)
O3 C3 C2 O2 -0.6(3)
C4 C3 C2 O2 -179.01(18)
O3 C3 C2 C1 -179.79(18)
C4 C3 C2 C1 1.8(3)
C15 C20 C19 C18 -3.3(3)
C14 C20 C19 C18 175.75(18)
C17 C18 C19 C20 0.4(3)
C21 C18 C19 C20 179.79(18)
C39 C40 C43 C44 -4.6(3)
C41 C40 C43 C44 175.5(2)
C39 C40 C43 C54 -178.19(18)
C41 C40 C43 C54 1.9(3)
C19 C20 C15 O7 -179.51(19)
C14 C20 C15 O7 1.4(3)
C19 C20 C15 C16 4.1(3)
C14 C20 C15 C16 -175.03(19)
C27 C26 C25 C24 -1.5(3)
C27 C26 C25 C28 177.83(19)
C6 C28 C25 C26 -90.3(2)
C32 C28 C25 C26 36.7(3)
C6 C28 C25 C24 89.0(2)
C32 C28 C25 C24 -144.1(2)
C4 C5 C6 C1 -0.3(3)
C4 C5 C6 C28 -179.05(18)
O1 C1 C6 C5 179.66(19)
C2 C1 C6 C5 -0.5(3)
O1 C1 C6 C28 -1.6(3)
C2 C1 C6 C28 178.28(19)
C25 C28 C6 C5 85.7(2)
C32 C28 C6 C5 -41.4(3)
C25 C28 C6 C1 -93.0(2)
C32 C28 C6 C1 139.9(2)
C58 C59 C60 O14 -157.3(2)
C54 C59 C60 O14 20.5(3)
C58 C59 C60 O15 22.0(3)
C54 C59 C60 O15 -160.2(2)
C52 N37 C47 C46 171.5(2)
C50 N37 C47 C46 -1.1(3)
C52 N37 C47 C48 -8.3(3)
C50 N37 C47 C48 179.0(2)
C40 C43 C44 C45 4.2(3)
C54 C43 C44 C45 177.76(19)
C40 C43 C44 C49 -174.1(2)
C54 C43 C44 C49 -0.6(3)
C46 C45 C44 C43 -179.4(2)
O13 C45 C44 C43 1.3(3)
C46 C45 C44 C49 -0.9(3)
O13 C45 C44 C49 179.7(2)
C26 C27 C22 O10 -175.6(2)
C21 C27 C22 O10 3.3(3)
C26 C27 C22 C23 4.1(3)
C21 C27 C22 C23 -176.9(2)
C54 C59 C58 C57 0.6(3)
C60 C59 C58 C57 178.5(2)
C58 C59 C54 C55 -1.5(3)
C60 C59 C54 C55 -179.3(2)
C58 C59 C54 C43 179.1(2)
C60 C59 C54 C43 1.2(3)
C44 C43 C54 C55 -92.9(3)
C40 C43 C54 C55 80.6(3)
C44 C43 C54 C59 86.5(3)
C40 C43 C54 C59 -100.0(2)
C40 C41 C42 C37 0.2(3)
N41 C37 C42 C41 177.9(2)
C38 C37 C42 C41 -2.0(3)
O13 C45 C46 C47 -179.7(2)
C44 C45 C46 C47 0.9(4)
N37 C47 C46 C45 179.5(2)
C48 C47 C46 C45 -0.6(3)
C26 C25 C24 O12 -177.7(2)
C28 C25 C24 O12 3.0(3)
C26 C25 C24 C23 3.4(3)
C28 C25 C24 C23 -175.9(2)
C18 C17 C16 O8 179.6(2)
O9 C17 C16 O8 2.4(3)
C18 C17 C16 C15 -1.1(3)
O9 C17 C16 C15 -178.30(19)
O7 C15 C16 O8 0.6(3)
C20 C15 C16 O8 177.3(2)
O7 C15 C16 C17 -178.6(2)
C20 C15 C16 C17 -1.9(3)
O10 C22 C23 O11 -1.1(3)
C27 C22 C23 O11 179.1(2)
O10 C22 C23 C24 177.5(2)
C27 C22 C23 C24 -2.3(3)
O12 C24 C23 O11 -1.9(3)
C25 C24 C23 O11 177.1(2)
O12 C24 C23 C22 179.4(2)
C25 C24 C23 C22 -1.6(3)
N37 C47 C48 C49 -179.7(2)
C46 C47 C48 C49 0.4(4)
C47 C48 C49 C44 -0.5(4)
C43 C44 C49 C48 179.1(2)
C45 C44 C49 C48 0.7(3)
C37 N41 C36 C35 84.3(3)
C34 N41 C36 C35 -95.6(3)
C37 N41 C34 C33 96.3(3)
C36 N41 C34 C33 -83.8(3)
C59 C58 C57 C56 1.0(4)
C47 N37 C52 C53 -80.3(3)
C50 N37 C52 C53 92.6(3)
C59 C54 C55 C56 0.8(4)
C43 C54 C55 C56 -179.7(3)
C47 N37 C50 C51 77.9(3)
C52 N37 C50 C51 -95.1(3)
C58 C57 C56 C55 -1.7(4)
C54 C55 C56 C57 0.8(5)
